data_4513548
loop_
_publ_author_name
'Chutia, Romen'
'Dey, Sandeep Kumar'
'Das, Gopal'

_publ_section_title
;
 Self-Assembly of a Tris(Urea) Receptor as Tetrahedral Cage for the
 Encapsulation of a Discrete Tetrameric Mixed Phosphate Cluster
 (H2PO4--&#x2022;HPO42--)2
;
_journal_issue 10
_journal_name_full 'Crystal Growth &amp; Design'
_journal_page_first 4993
_journal_paper_doi 10.1021/acs.cgd.5b00926
_journal_volume 15
_journal_year 2015
_chemical_formula_moiety 'C27 H31 N10 O9, H2 O4 P, H3 O4 P, C2 H6 O S, H2 O'
_chemical_formula_sum 'C29 H44 N10 O19 P2 S'
_chemical_formula_weight 930.75
_chemical_name_systematic
; 
 ? 
;
_space_group_IT_number 14
_symmetry_cell_setting monoclinic
_symmetry_space_group_name_Hall '-P 2ybc'
_symmetry_space_group_name_H-M 'P 1 21/c 1'
_atom_sites_solution_hydrogens geom
_atom_sites_solution_primary direct
_atom_sites_solution_secondary difmap
_audit_creation_method SHELXL-97
_cell_angle_alpha 90.00
_cell_angle_beta 103.820(6)
_cell_angle_gamma 90.00
_cell_formula_units_Z 4
_cell_length_a 12.9811(14)
_cell_length_b 22.848(3)
_cell_length_c 14.6435(15)
_cell_measurement_reflns_used 9975
_cell_measurement_temperature 298(2)
_cell_measurement_theta_max 21.86
_cell_measurement_theta_min 2.29
_cell_volume 4217.4(8)
_computing_cell_refinement 'Bruker SMART'
_computing_data_collection 'Bruker SMART'
_computing_data_reduction 'Bruker SAINT'
_computing_molecular_graphics 'Bruker SHELXTL'
_computing_publication_material 'Bruker SHELXTL'
_computing_structure_refinement 'SHELXL-97 (Sheldrick, 1997)'
_computing_structure_solution 'SHELXS-97 (Sheldrick, 1990)'
_diffrn_ambient_temperature 298(2)
_diffrn_measured_fraction_theta_full 0.983
_diffrn_measured_fraction_theta_max 0.983
_diffrn_measurement_device_type 'CCD area detector'
_diffrn_measurement_method 'phi and omega scans'
_diffrn_radiation_monochromator graphite
_diffrn_radiation_source 'fine-focus sealed tube'
_diffrn_radiation_type MoK\a
_diffrn_radiation_wavelength 0.71073
_diffrn_reflns_av_R_equivalents 0.0490
_diffrn_reflns_av_sigmaI/netI 0.0398
_diffrn_reflns_limit_h_max 13
_diffrn_reflns_limit_h_min -17
_diffrn_reflns_limit_k_max 30
_diffrn_reflns_limit_k_min -29
_diffrn_reflns_limit_l_max 19
_diffrn_reflns_limit_l_min -19
_diffrn_reflns_number 64149
_diffrn_reflns_theta_full 28.33
_diffrn_reflns_theta_max 28.33
_diffrn_reflns_theta_min 1.62
_exptl_absorpt_coefficient_mu 0.240
_exptl_absorpt_correction_T_max 0.951
_exptl_absorpt_correction_T_min 0.908
_exptl_absorpt_correction_type multi-scan
_exptl_absorpt_process_details SADABS
_exptl_crystal_colour colorless
_exptl_crystal_density_diffrn 1.466
_exptl_crystal_density_method 'not measured'
_exptl_crystal_description block
_exptl_crystal_F_000 1944
_exptl_crystal_size_max 0.39
_exptl_crystal_size_mid 0.25
_exptl_crystal_size_min 0.19
_refine_diff_density_max 0.576
_refine_diff_density_min -0.379
_refine_diff_density_rms 0.054
_refine_ls_extinction_method none
_refine_ls_goodness_of_fit_ref 1.171
_refine_ls_hydrogen_treatment mixed
_refine_ls_matrix_type full
_refine_ls_number_parameters 584
_refine_ls_number_reflns 9921
_refine_ls_number_restraints 0
_refine_ls_restrained_S_all 1.171
_refine_ls_R_factor_all 0.1148
_refine_ls_R_factor_gt 0.0678
_refine_ls_shift/su_max 0.013
_refine_ls_shift/su_mean 0.003
_refine_ls_structure_factor_coef Fsqd
_refine_ls_weighting_details 'calc w=1/[\s^2^(Fo^2^)+(0.1000P)^2^+0.0000P] where P=(Fo^2^+2Fc^2^)/3'
_refine_ls_weighting_scheme calc
_refine_ls_wR_factor_gt 0.1766
_refine_ls_wR_factor_ref 0.2006
_reflns_number_gt 6048
_reflns_number_total 10345
_reflns_threshold_expression >2sigma(I)
_cod_data_source_file cg5b00926_si_002.cif
_cod_data_source_block p-U_H3PO4_DMSO
_cod_depositor_comments
;
The following automatic conversions were performed:

'_symmetry_cell_setting' value 'Monoclinic' changed to 'monoclinic'
according to
/usr/data/users/saulius/crontab/automatic-downloads/rss-feeds/ACS/lib/dictionaries/cif_core.dic
dictionary named 'cif_core.dic' version 2.4.2 from 2011-04-26.

Automatic conversion script
Id: cif_fix_values 3271 2015-04-21 07:52:19Z andrius 

 Adding full bibliography for 4513547--4513549.cif.
;
_cod_original_sg_symbol_H-M P2(1)/c
_cod_database_code 4513548

loop_
_symmetry_equiv_pos_as_xyz
'x, y, z'
'-x, y+1/2, -z+1/2'
'-x, -y, -z'
'x, -y-1/2, z-1/2'

loop_
_atom_site_label
_atom_site_type_symbol
_atom_site_fract_x
_atom_site_fract_y
_atom_site_fract_z
_atom_site_U_iso_or_equiv
_atom_site_adp_type
_atom_site_occupancy
_atom_site_symmetry_multiplicity
_atom_site_calc_flag
_atom_site_refinement_flags
P1 P 0.12937(7) 0.49503(3) 0.20067(5) 0.0490(2) Uani 1 1 d .
P2 P 0.17974(7) 0.45316(3) 0.89434(5) 0.0558(2) Uani 1 1 d .
N1 N 0.36061(19) 0.31929(10) 0.42201(16) 0.0422(5) Uani 1 1 d .
N3 N 0.06723(18) 0.43252(9) 0.44116(15) 0.0445(5) Uani 1 1 d .
H3 H 0.0631 0.4451 0.3850 0.053 Uiso 1 1 calc R
N2 N 0.24484(18) 0.42638(10) 0.44640(16) 0.0481(6) Uani 1 1 d .
H2 H 0.2284 0.4357 0.3878 0.058 Uiso 1 1 calc R
N4 N -0.3285(2) 0.41663(13) 0.5298(2) 0.0684(8) Uani 1 1 d .
N6 N 0.0373(2) 0.21707(10) 0.35321(18) 0.0572(7) Uani 1 1 d .
H6 H 0.0391 0.1794 0.3543 0.069 Uiso 1 1 calc R
N5 N 0.2087(2) 0.20715(10) 0.43463(19) 0.0607(7) Uani 1 1 d .
H5 H 0.1992 0.1704 0.4232 0.073 Uiso 1 1 calc R
N7 N -0.3647(3) 0.3042(3) 0.1770(3) 0.1086(13) Uani 1 1 d .
N9 N 0.0943(2) 0.33718(10) 0.12683(16) 0.0532(6) Uani 1 1 d .
H9 H 0.1037 0.3742 0.1225 0.064 Uiso 1 1 calc R
N8 N 0.26602(19) 0.34092(10) 0.21133(16) 0.0505(6) Uani 1 1 d .
H8 H 0.2577 0.3783 0.2091 0.061 Uiso 1 1 calc R
N10 N -0.3174(3) 0.26758(19) -0.0546(2) 0.0853(10) Uani 1 1 d .
C3 C 0.1669(2) 0.41845(11) 0.49304(19) 0.0454(6) Uani 1 1 d .
C4 C -0.0278(2) 0.42885(11) 0.46888(19) 0.0425(6) Uani 1 1 d .
C5 C -0.0364(2) 0.41105(12) 0.5582(2) 0.0514(7) Uani 1 1 d .
H5A H 0.0240 0.4014 0.6042 0.062 Uiso 1 1 calc R
C9 C -0.1196(2) 0.44478(13) 0.4028(2) 0.0542(7) Uani 1 1 d .
H9A H -0.1143 0.4580 0.3440 0.065 Uiso 1 1 calc R
C2 C 0.3551(2) 0.41922(13) 0.4945(2) 0.0541(7) Uani 1 1 d .
H2A H 0.3675 0.4387 0.5551 0.065 Uiso 1 1 calc R
H2B H 0.3989 0.4383 0.4582 0.065 Uiso 1 1 calc R
C6 C -0.1357(3) 0.40795(13) 0.5773(2) 0.0576(8) Uani 1 1 d .
H6A H -0.1421 0.3961 0.6364 0.069 Uiso 1 1 calc R
C7 C -0.2240(2) 0.42221(12) 0.5097(2) 0.0522(7) Uani 1 1 d .
C8 C -0.2174(2) 0.44148(13) 0.4222(2) 0.0577(8) Uani 1 1 d .
H8A H -0.2781 0.4520 0.3773 0.069 Uiso 1 1 calc R
C1 C 0.3891(2) 0.35537(13) 0.51006(19) 0.0509(7) Uani 1 1 d .
H1A H 0.4653 0.3538 0.5351 0.061 Uiso 1 1 calc R
H1B H 0.3559 0.3384 0.5566 0.061 Uiso 1 1 calc R
C12 C 0.1307(2) 0.24466(12) 0.3950(2) 0.0485(7) Uani 1 1 d .
C13 C -0.0598(2) 0.24189(13) 0.3093(2) 0.0518(7) Uani 1 1 d .
C11 C 0.3076(3) 0.22620(14) 0.4955(2) 0.0598(8) Uani 1 1 d .
H11A H 0.3426 0.1925 0.5297 0.072 Uiso 1 1 calc R
H11B H 0.2919 0.2534 0.5413 0.072 Uiso 1 1 calc R
C18 C -0.0769(3) 0.30156(14) 0.2949(2) 0.0624(8) Uani 1 1 d .
H18 H -0.0215 0.3279 0.3145 0.075 Uiso 1 1 calc R
C10 C 0.3843(2) 0.25564(12) 0.4456(2) 0.0534(7) Uani 1 1 d .
H10A H 0.4555 0.2526 0.4852 0.064 Uiso 1 1 calc R
H10B H 0.3829 0.2345 0.3879 0.064 Uiso 1 1 calc R
C16 C -0.2582(3) 0.2823(2) 0.2223(3) 0.0736(10) Uani 1 1 d .
C14 C -0.1441(3) 0.20339(15) 0.2783(2) 0.0658(9) Uani 1 1 d .
H14 H -0.1330 0.1634 0.2875 0.079 Uiso 1 1 calc R
C15 C -0.2432(3) 0.2235(2) 0.2345(3) 0.0769(11) Uani 1 1 d .
H15 H -0.2990 0.1975 0.2135 0.092 Uiso 1 1 calc R
C22 C -0.0059(2) 0.31704(12) 0.08237(19) 0.0491(7) Uani 1 1 d .
C21 C 0.1810(2) 0.30668(12) 0.17685(19) 0.0476(7) Uani 1 1 d .
C28 C 0.4175(2) 0.33948(13) 0.3496(2) 0.0494(7) Uani 1 1 d .
H28A H 0.4172 0.3819 0.3484 0.059 Uiso 1 1 calc R
H28B H 0.4909 0.3268 0.3687 0.059 Uiso 1 1 calc R
C23 C -0.0822(3) 0.35904(13) 0.0466(2) 0.0593(8) Uani 1 1 d .
H23 H -0.0636 0.3984 0.0524 0.071 Uiso 1 1 calc R
C26 C -0.1348(3) 0.24264(14) 0.0250(2) 0.0654(9) Uani 1 1 d .
H26 H -0.1531 0.2033 0.0164 0.078 Uiso 1 1 calc R
C27 C -0.0340(3) 0.25791(13) 0.0694(2) 0.0572(8) Uani 1 1 d .
H27 H 0.0163 0.2290 0.0912 0.069 Uiso 1 1 calc R
C20 C 0.3710(2) 0.31752(14) 0.2521(2) 0.0555(7) Uani 1 1 d .
H20A H 0.4180 0.3279 0.2122 0.067 Uiso 1 1 calc R
H20B H 0.3669 0.2752 0.2537 0.067 Uiso 1 1 calc R
C25 C -0.2098(3) 0.28518(16) -0.0073(2) 0.0624(9) Uani 1 1 d .
C24 C -0.1841(3) 0.34403(16) 0.0029(2) 0.0668(9) Uani 1 1 d .
H24 H -0.2349 0.3726 -0.0194 0.080 Uiso 1 1 calc R
O4 O 0.14408(15) 0.29786(8) 0.39483(15) 0.0569(5) Uani 1 1 d .
O1 O 0.18523(17) 0.39981(10) 0.57345(14) 0.0647(6) Uani 1 1 d .
O7 O 0.18099(18) 0.25342(9) 0.18912(16) 0.0635(6) Uani 1 1 d .
O3 O -0.3366(2) 0.39038(14) 0.6007(2) 0.0959(9) Uani 1 1 d .
O2 O -0.4042(2) 0.43828(12) 0.4739(3) 0.0970(9) Uani 1 1 d .
O8 O -0.3825(2) 0.30518(16) -0.0858(3) 0.1175(11) Uani 1 1 d .
O9 O -0.3385(2) 0.21598(16) -0.0621(3) 0.1211(12) Uani 1 1 d .
O6 O -0.3800(3) 0.3561(2) 0.1740(4) 0.177(2) Uani 1 1 d .
O5 O -0.4349(3) 0.2692(2) 0.1465(3) 0.1408(15) Uani 1 1 d .
O12 O 0.15418(19) 0.45590(8) 0.12681(14) 0.0623(6) Uani 1 1 d .
O14 O 0.09318(18) 0.41033(9) 0.89551(15) 0.0625(6) Uani 1 1 d .
O10 O 0.04264(18) 0.47331(9) 0.24388(14) 0.0615(6) Uani 1 1 d .
O13 O 0.1063(2) 0.55856(9) 0.16178(19) 0.0708(7) Uani 1 1 d .
O11 O 0.2317(2) 0.50157(11) 0.28234(16) 0.0698(6) Uani 1 1 d .
O17 O 0.1499(2) 0.49720(12) 0.8138(2) 0.0891(9) Uani 1 1 d .
O16 O 0.2829(2) 0.42257(12) 0.88338(19) 0.0785(7) Uani 1 1 d .
O15 O 0.2144(3) 0.48819(12) 0.98478(18) 0.0926(9) Uani 1 1 d .
C17 C -0.1776(3) 0.32136(17) 0.2509(3) 0.0735(10) Uani 1 1 d .
H17 H -0.1900 0.3612 0.2410 0.088 Uiso 1 1 calc R
S1 S 0.49843(9) 0.50472(6) 0.23329(10) 0.1092(5) Uani 1 1 d .
C32 C 0.4515(6) 0.5749(3) 0.2099(6) 0.177(3) Uani 1 1 d .
H32A H 0.3907 0.5744 0.1574 0.265 Uiso 1 1 calc R
H32B H 0.5059 0.5989 0.1950 0.265 Uiso 1 1 calc R
H32C H 0.4315 0.5905 0.2641 0.265 Uiso 1 1 calc R
O20 O 0.4092(2) 0.46931(15) 0.2549(3) 0.1241(13) Uani 1 1 d .
C31 C 0.4950(6) 0.4850(3) 0.1203(5) 0.156(2) Uani 1 1 d .
H31A H 0.5005 0.4432 0.1166 0.235 Uiso 1 1 calc R
H31B H 0.5531 0.5029 0.1009 0.235 Uiso 1 1 calc R
H31C H 0.4293 0.4977 0.0798 0.235 Uiso 1 1 calc R
H1N H 0.295(3) 0.3224(13) 0.395(2) 0.052(9) Uiso 1 1 d .
O23 O 0.2786(2) 0.35482(12) 0.74184(18) 0.0682(7) Uani 1 1 d .
H23A H 0.248(3) 0.3692(17) 0.691(3) 0.084(13) Uiso 1 1 d .
H23B H 0.250(3) 0.321(2) 0.735(3) 0.094(15) Uiso 1 1 d .
H15A H 0.180(4) 0.477(2) 1.040(4) 0.132(17) Uiso 1 1 d .
H20O H 0.301(5) 0.494(2) 0.264(4) 0.13(2) Uiso 1 1 d .
H13A H 0.031(4) 0.563(2) 0.138(4) 0.133(19) Uiso 1 1 d .
H16O H 0.278(4) 0.402(2) 0.826(3) 0.121(17) Uiso 1 1 d .
H17O H 0.073(3) 0.5050(12) 0.794(2) 0.095(8) Uiso 1 1 d .

loop_
_atom_site_aniso_label
_atom_site_aniso_U_11
_atom_site_aniso_U_22
_atom_site_aniso_U_33
_atom_site_aniso_U_23
_atom_site_aniso_U_13
_atom_site_aniso_U_12
P1 0.0585(5) 0.0399(4) 0.0501(4) 0.0019(3) 0.0158(4) -0.0007(3)
P2 0.0677(6) 0.0508(5) 0.0504(4) 0.0026(3) 0.0171(4) 0.0021(4)
N1 0.0289(13) 0.0476(13) 0.0463(12) 0.0009(10) 0.0017(11) 0.0035(10)
N3 0.0422(14) 0.0473(13) 0.0447(12) 0.0041(10) 0.0115(11) 0.0058(10)
N2 0.0417(14) 0.0512(14) 0.0514(13) -0.0022(11) 0.0114(11) 0.0012(11)
N4 0.0526(18) 0.0590(17) 0.099(2) -0.0127(16) 0.0284(18) -0.0113(14)
N6 0.0600(17) 0.0388(13) 0.0733(17) -0.0020(12) 0.0171(14) -0.0078(12)
N5 0.0677(19) 0.0377(13) 0.0736(17) 0.0027(12) 0.0111(15) -0.0023(12)
N7 0.062(3) 0.152(4) 0.106(3) -0.029(3) 0.007(2) 0.012(3)
N9 0.0555(16) 0.0357(12) 0.0601(14) 0.0026(11) -0.0026(13) -0.0012(11)
N8 0.0485(15) 0.0432(13) 0.0550(13) 0.0018(11) 0.0027(12) 0.0058(11)
N10 0.064(2) 0.104(3) 0.085(2) 0.017(2) 0.0100(18) -0.024(2)
C3 0.0475(17) 0.0386(14) 0.0506(15) -0.0025(12) 0.0126(14) 0.0033(12)
C4 0.0433(16) 0.0332(13) 0.0521(15) -0.0027(11) 0.0134(14) 0.0001(11)
C5 0.0474(17) 0.0538(17) 0.0544(16) 0.0047(13) 0.0147(14) 0.0012(13)
C9 0.0495(19) 0.0593(18) 0.0551(16) 0.0064(14) 0.0152(15) 0.0050(14)
C2 0.0385(16) 0.0552(17) 0.0651(18) -0.0103(14) 0.0055(15) -0.0041(13)
C6 0.063(2) 0.0562(18) 0.0587(18) 0.0026(14) 0.0257(17) -0.0046(15)
C7 0.0456(18) 0.0442(16) 0.071(2) -0.0083(14) 0.0223(17) -0.0031(13)
C8 0.0451(18) 0.0556(18) 0.070(2) -0.0010(15) 0.0099(16) 0.0033(14)
C1 0.0366(15) 0.0625(18) 0.0493(15) -0.0080(14) 0.0016(13) -0.0005(13)
C12 0.0497(18) 0.0396(16) 0.0589(16) -0.0003(13) 0.0181(15) -0.0035(13)
C13 0.0522(19) 0.0543(17) 0.0526(16) -0.0073(13) 0.0199(15) -0.0089(15)
C11 0.067(2) 0.0519(18) 0.0575(17) 0.0127(14) 0.0089(17) 0.0071(15)
C18 0.051(2) 0.0567(19) 0.079(2) -0.0133(16) 0.0137(17) -0.0031(15)
C10 0.0498(18) 0.0505(17) 0.0599(17) 0.0046(14) 0.0129(15) 0.0117(13)
C16 0.048(2) 0.105(3) 0.065(2) -0.020(2) 0.0101(17) 0.004(2)
C14 0.071(2) 0.064(2) 0.0632(19) -0.0082(16) 0.0174(19) -0.0178(18)
C15 0.056(2) 0.104(3) 0.071(2) -0.024(2) 0.0143(19) -0.023(2)
C22 0.0547(19) 0.0441(15) 0.0463(14) 0.0038(12) 0.0077(14) -0.0055(14)
C21 0.0553(19) 0.0432(16) 0.0432(14) -0.0001(12) 0.0095(14) 0.0021(14)
C28 0.0332(15) 0.0579(17) 0.0569(16) 0.0049(14) 0.0104(13) 0.0016(13)
C23 0.061(2) 0.0448(17) 0.0655(18) 0.0063(14) 0.0021(17) -0.0021(15)
C26 0.071(2) 0.0534(19) 0.0671(19) 0.0043(16) 0.0076(18) -0.0188(17)
C27 0.061(2) 0.0440(16) 0.0625(18) 0.0060(14) 0.0057(17) -0.0058(14)
C20 0.0492(18) 0.0642(19) 0.0548(17) 0.0001(14) 0.0157(15) 0.0071(15)
C25 0.0498(19) 0.076(2) 0.0569(18) 0.0083(16) 0.0042(16) -0.0183(17)
C24 0.053(2) 0.068(2) 0.071(2) 0.0132(17) -0.0017(17) -0.0010(16)
O4 0.0429(12) 0.0409(11) 0.0846(15) -0.0039(10) 0.0106(11) -0.0027(9)
O1 0.0561(14) 0.0854(16) 0.0510(12) 0.0138(11) 0.0099(10) 0.0115(11)
O7 0.0700(15) 0.0422(12) 0.0720(14) 0.0076(10) 0.0043(12) 0.0049(10)
O3 0.0757(18) 0.117(2) 0.109(2) 0.0029(18) 0.0482(17) -0.0240(16)
O2 0.0509(16) 0.092(2) 0.151(3) 0.0120(19) 0.0306(18) -0.0017(14)
O8 0.0589(18) 0.123(3) 0.153(3) 0.036(2) -0.0101(19) -0.0115(18)
O9 0.078(2) 0.105(3) 0.166(3) 0.001(2) 0.000(2) -0.0439(18)
O6 0.083(3) 0.152(4) 0.265(6) -0.010(4) -0.017(3) 0.041(3)
O5 0.0578(19) 0.205(4) 0.142(3) -0.066(3) -0.010(2) 0.002(2)
O12 0.0931(17) 0.0460(11) 0.0518(11) -0.0009(9) 0.0256(12) -0.0043(11)
O14 0.0662(15) 0.0458(12) 0.0735(14) 0.0012(10) 0.0123(12) 0.0018(10)
O10 0.0646(14) 0.0603(13) 0.0625(13) 0.0137(10) 0.0207(11) 0.0003(10)
O13 0.0745(18) 0.0430(12) 0.0976(18) 0.0143(11) 0.0257(15) -0.0013(11)
O11 0.0666(16) 0.0876(17) 0.0532(12) -0.0053(11) 0.0100(12) -0.0107(13)
O17 0.0675(19) 0.108(2) 0.0959(19) 0.0521(15) 0.0274(16) 0.0094(15)
O16 0.0642(16) 0.0874(18) 0.0790(16) -0.0177(14) 0.0074(13) 0.0090(13)
O15 0.139(3) 0.0826(18) 0.0682(15) -0.0175(13) 0.0480(17) -0.0460(17)
C17 0.062(2) 0.073(2) 0.082(2) -0.0157(19) 0.0096(19) 0.0114(19)
S1 0.0630(7) 0.1418(11) 0.1201(10) 0.0530(8) 0.0163(7) 0.0015(7)
C32 0.185(7) 0.104(4) 0.281(9) 0.053(5) 0.133(7) 0.017(4)
O20 0.079(2) 0.125(3) 0.184(3) 0.078(2) 0.064(2) 0.0190(18)
C31 0.154(6) 0.146(5) 0.166(6) -0.005(4) 0.030(5) -0.034(4)
O23 0.0894(19) 0.0563(15) 0.0539(13) -0.0010(12) 0.0072(13) -0.0046(14)

loop_
_atom_type_symbol
_atom_type_description
_atom_type_scat_dispersion_real
_atom_type_scat_dispersion_imag
_atom_type_scat_source
C C 0.0033 0.0016 'International Tables Vol C Tables 4.2.6.8 and 6.1.1.4'
H H 0.0000 0.0000 'International Tables Vol C Tables 4.2.6.8 and 6.1.1.4'
N N 0.0061 0.0033 'International Tables Vol C Tables 4.2.6.8 and 6.1.1.4'
O O 0.0106 0.0060 'International Tables Vol C Tables 4.2.6.8 and 6.1.1.4'
P P 0.1023 0.0942 'International Tables Vol C Tables 4.2.6.8 and 6.1.1.4'
S S 0.1246 0.1234 'International Tables Vol C Tables 4.2.6.8 and 6.1.1.4'

loop_
_geom_angle_atom_site_label_1
_geom_angle_atom_site_label_2
_geom_angle_atom_site_label_3
_geom_angle
O12 P1 O10 114.81(13)
O12 P1 O13 110.32(13)
O10 P1 O13 111.29(13)
O12 P1 O11 108.60(14)
O10 P1 O11 107.11(13)
O13 P1 O11 104.07(14)
O14 P2 O15 113.68(14)
O14 P2 O17 112.83(15)
O15 P2 O17 107.05(18)
O14 P2 O16 112.09(14)
O15 P2 O16 104.13(17)
O17 P2 O16 106.41(16)
C1 N1 C28 112.1(2)
C1 N1 C10 109.7(2)
C28 N1 C10 110.5(2)
C1 N1 H1N 112(2)
C28 N1 H1N 105(2)
C10 N1 H1N 108(2)
C3 N3 C4 127.5(2)
C3 N3 H3 116.2
C4 N3 H3 116.2
C3 N2 C2 120.5(2)
C3 N2 H2 119.7
C2 N2 H2 119.7
O2 N4 O3 123.2(3)
O2 N4 C7 117.8(3)
O3 N4 C7 119.0(3)
C12 N6 C13 128.6(2)
C12 N6 H6 115.7
C13 N6 H6 115.7
C12 N5 C11 122.7(3)
C12 N5 H5 118.7
C11 N5 H5 118.6
O6 N7 O5 122.2(5)
O6 N7 C16 118.9(5)
O5 N7 C16 118.9(5)
C21 N9 C22 129.6(2)
C21 N9 H9 115.2
C22 N9 H9 115.2
C21 N8 C20 123.0(2)
C21 N8 H8 118.5
C20 N8 H8 118.5
O9 N10 O8 122.2(4)
O9 N10 C25 118.8(4)
O8 N10 C25 119.0(4)
O1 C3 N2 122.3(3)
O1 C3 N3 123.8(3)
N2 C3 N3 114.0(2)
N3 C4 C9 116.9(2)
N3 C4 C5 124.4(3)
C9 C4 C5 118.7(3)
C6 C5 C4 119.3(3)
C6 C5 H5A 120.4
C4 C5 H5A 120.3
C8 C9 C4 121.6(3)
C8 C9 H9A 119.2
C4 C9 H9A 119.2
N2 C2 C1 113.5(2)
N2 C2 H2A 108.9
C1 C2 H2A 108.8
N2 C2 H2B 108.9
C1 C2 H2B 108.9
H2A C2 H2B 107.7
C7 C6 C5 120.2(3)
C7 C6 H6A 119.9
C5 C6 H6A 119.9
C6 C7 C8 121.6(3)
C6 C7 N4 119.5(3)
C8 C7 N4 118.9(3)
C9 C8 C7 118.6(3)
C9 C8 H8A 120.7
C7 C8 H8A 120.7
N1 C1 C2 113.2(2)
N1 C1 H1A 108.9
C2 C1 H1A 108.9
N1 C1 H1B 108.9
C2 C1 H1B 108.9
H1A C1 H1B 107.7
O4 C12 N5 122.5(3)
O4 C12 N6 124.3(3)
N5 C12 N6 113.1(2)
C18 C13 N6 124.4(3)
C18 C13 C14 119.0(3)
N6 C13 C14 116.6(3)
N5 C11 C10 115.0(3)
N5 C11 H11A 108.6
C10 C11 H11A 108.6
N5 C11 H11B 108.5
C10 C11 H11B 108.5
H11A C11 H11B 107.5
C17 C18 C13 119.3(3)
C17 C18 H18 120.4
C13 C18 H18 120.3
N1 C10 C11 114.4(2)
N1 C10 H10A 108.7
C11 C10 H10A 108.6
N1 C10 H10B 108.7
C11 C10 H10B 108.6
H10A C10 H10B 107.6
C17 C16 C15 122.0(4)
C17 C16 N7 119.1(4)
C15 C16 N7 118.9(4)
C15 C14 C13 121.1(3)
C15 C14 H14 119.4
C13 C14 H14 119.4
C16 C15 C14 118.6(3)
C16 C15 H15 120.7
C14 C15 H15 120.6
C23 C22 N9 116.9(2)
C23 C22 C27 118.4(3)
N9 C22 C27 124.7(3)
O7 C21 N8 123.2(3)
O7 C21 N9 123.4(3)
N8 C21 N9 113.4(2)
C20 C28 N1 114.6(2)
C20 C28 H28A 108.7
N1 C28 H28A 108.6
C20 C28 H28B 108.5
N1 C28 H28B 108.6
H28A C28 H28B 107.6
C24 C23 C22 121.7(3)
C24 C23 H23 119.1
C22 C23 H23 119.1
C27 C26 C25 120.2(3)
C27 C26 H26 119.9
C25 C26 H26 119.9
C26 C27 C22 120.1(3)
C26 C27 H27 120.0
C22 C27 H27 119.9
N8 C20 C28 113.2(2)
N8 C20 H20A 108.9
C28 C20 H20A 109.0
N8 C20 H20B 108.9
C28 C20 H20B 109.0
H20A C20 H20B 107.7
C26 C25 C24 121.1(3)
C26 C25 N10 119.1(3)
C24 C25 N10 119.8(3)
C23 C24 C25 118.3(3)
C23 C24 H24 120.8
C25 C24 H24 120.8
P1 O13 H13A 108(3)
P1 O11 H20O 115(3)
P2 O17 H17O 113.8(16)
P2 O16 H16O 116(3)
P2 O15 H15A 117(3)
C16 C17 C18 119.9(4)
C16 C17 H17 120.1
C18 C17 H17 120.0
O20 S1 C31 102.6(3)
O20 S1 C32 106.8(3)
C31 S1 C32 97.3(4)
S1 C32 H32A 109.4
S1 C32 H32B 109.5
H32A C32 H32B 109.5
S1 C32 H32C 109.5
H32A C32 H32C 109.5
H32B C32 H32C 109.5
S1 C31 H31A 109.4
S1 C31 H31B 109.5
H31A C31 H31B 109.5
S1 C31 H31C 109.5
H31A C31 H31C 109.5
H31B C31 H31C 109.5
H23A O23 H23B 98(4)

loop_
_geom_bond_atom_site_label_1
_geom_bond_atom_site_label_2
_geom_bond_distance
P1 O12 1.496(2)
P1 O10 1.502(2)
P1 O13 1.562(2)
P1 O11 1.568(3)
P2 O14 1.493(2)
P2 O15 1.520(3)
P2 O17 1.528(2)
P2 O16 1.552(3)
N1 C1 1.500(3)
N1 C28 1.502(3)
N1 C10 1.509(4)
N1 H1N 0.85(3)
N3 C3 1.373(4)
N3 C4 1.391(3)
N3 H3 0.8600
N2 C3 1.361(4)
N2 C2 1.445(4)
N2 H2 0.8600
N4 O2 1.224(4)
N4 O3 1.225(4)
N4 C7 1.461(4)
N6 C12 1.373(4)
N6 C13 1.392(4)
N6 H6 0.8600
N5 C12 1.348(4)
N5 C11 1.444(4)
N5 H5 0.8600
N7 O6 1.202(5)
N7 O5 1.215(5)
N7 C16 1.470(5)
N9 C21 1.376(4)
N9 C22 1.386(4)
N9 H9 0.8600
N8 C21 1.349(4)
N8 C20 1.453(4)
N8 H8 0.8600
N10 O9 1.209(4)
N10 O8 1.215(4)
N10 C25 1.460(5)
C3 O1 1.221(3)
C4 C9 1.392(4)
C4 C5 1.399(4)
C5 C6 1.385(4)
C5 H5A 0.9300
C9 C8 1.368(4)
C9 H9A 0.9300
C2 C1 1.526(4)
C2 H2A 0.9700
C2 H2B 0.9700
C6 C7 1.363(4)
C6 H6A 0.9300
C7 C8 1.376(4)
C8 H8A 0.9300
C1 H1A 0.9700
C1 H1B 0.9700
C12 O4 1.228(3)
C13 C18 1.389(4)
C13 C14 1.393(4)
C11 C10 1.525(4)
C11 H11A 0.9700
C11 H11B 0.9700
C18 C17 1.387(5)
C18 H18 0.9300
C10 H10A 0.9700
C10 H10B 0.9700
C16 C17 1.363(5)
C16 C15 1.364(5)
C14 C15 1.372(5)
C14 H14 0.9300
C15 H15 0.9300
C22 C23 1.389(4)
C22 C27 1.401(4)
C21 O7 1.230(3)
C28 C20 1.497(4)
C28 H28A 0.9700
C28 H28B 0.9700
C23 C24 1.368(4)
C23 H23 0.9300
C26 C27 1.360(5)
C26 C25 1.377(5)
C26 H26 0.9300
C27 H27 0.9300
C20 H20A 0.9700
C20 H20B 0.9700
C25 C24 1.385(5)
C24 H24 0.9300
O13 H13A 0.96(5)
O11 H20O 1.02(6)
O17 H17O 0.99(3)
O16 H16O 0.95(5)
O15 H15A 1.04(5)
C17 H17 0.9300
S1 O20 1.507(3)
S1 C31 1.705(7)
S1 C32 1.720(6)
C32 H32A 0.9600
C32 H32B 0.9600
C32 H32C 0.9600
C31 H31A 0.9600
C31 H31B 0.9600
C31 H31C 0.9600
O23 H23A 0.83(4)
O23 H23B 0.86(5)
